data_7213631
loop_
_publ_author_name
'Saha, Sandeepta'
'Sasmal, Ashok'
'Pilet, Guillaume'
'Bauz\'a, Antonio'
'Frontera, Antonio'
'Mitra, Samiran'

_publ_section_title
;
 An unusual nitroso&#x22EF;nitroso interaction in the coordination polymer
 structures of Ni(ii) and Co(ii) complexes with the
 \a,\w-bis(benzotriazoloxy)alkane system
;
_journal_issue 4
_journal_name_full CrystEngComm
_journal_page_first 654
_journal_paper_doi 10.1039/c3ce41765d
_journal_volume 16
_journal_year 2014
_chemical_formula_moiety 'C34 H32 Co1 N14 O4 S2'
_chemical_formula_sum 'C34 H32 Co N14 O4 S2'
_chemical_formula_weight 823.77
_space_group_IT_number 15
_symmetry_cell_setting monoclinic
_symmetry_space_group_name_Hall '-C 2yc'
_symmetry_space_group_name_H-M 'C 1 2/c 1'
_atom_sites_solution_hydrogens difmap
_atom_sites_solution_primary direct
_audit_creation_date 12-03-19
_audit_creation_method CRYSTALS_ver_14.21
_cell_angle_alpha 90.0
_cell_angle_beta 95.718(2)
_cell_angle_gamma 90.0
_cell_formula_units_Z 4
_cell_length_a 10.9405(3)
_cell_length_b 25.4462(6)
_cell_length_c 13.6306(4)
_cell_measurement_reflns_used 7174
_cell_measurement_temperature 293
_cell_measurement_theta_max 29
_cell_measurement_theta_min 3
_cell_volume 3775.80(18)
_computing_cell_refinement 'CrysAlis, (Oxford Diffraction, 2002)'
_computing_data_collection 'Gemini, (Oxford Diffraction, 2006)'
_computing_data_reduction 'CrysAlis, (Oxford Diffraction, 2002)'
_computing_molecular_graphics 'CAMERON (Watkin et al., 1996)'
_computing_publication_material 'CRYSTALS (Betteridge et al., 2003)'
_computing_structure_refinement 'CRYSTALS (Betteridge et al., 2003)'
_computing_structure_solution 'SIR97 (Altomare et al., 1999)'
_diffrn_ambient_temperature 293
_diffrn_measured_fraction_theta_full 0.978
_diffrn_measured_fraction_theta_max 0.906
_diffrn_measurement_device Area
_diffrn_measurement_device_type 'Oxford Diffraction Gemini'
_diffrn_measurement_method \w/2\q
_diffrn_radiation_monochromator graphite
_diffrn_radiation_type 'Mo K\a'
_diffrn_radiation_wavelength 0.71073
_diffrn_reflns_av_R_equivalents 0.024
_diffrn_reflns_limit_h_max 14
_diffrn_reflns_limit_h_min -14
_diffrn_reflns_limit_k_max 32
_diffrn_reflns_limit_k_min -32
_diffrn_reflns_limit_l_max 18
_diffrn_reflns_limit_l_min -18
_diffrn_reflns_number 19940
_diffrn_reflns_theta_full 25.031
_diffrn_reflns_theta_max 29.448
_diffrn_reflns_theta_min 3.004
_diffrn_standards_number 0
_exptl_absorpt_coefficient_mu 0.624
_exptl_absorpt_correction_T_max 0.95
_exptl_absorpt_correction_T_min 0.76
_exptl_absorpt_correction_type analytical
_exptl_absorpt_process_details
;
Analytical Absorption (De Meulenaer & Tompa, 1965)
;
_exptl_crystal_colour orange
_exptl_crystal_density_diffrn 1.449
_exptl_crystal_density_method 'not measured'
_exptl_crystal_description needle
_exptl_crystal_F_000 1700
_exptl_crystal_size_max 0.868
_exptl_crystal_size_mid 0.110
_exptl_crystal_size_min 0.076
_refine_diff_density_max 1.14
_refine_diff_density_min -0.64
_refine_ls_extinction_method None
_refine_ls_goodness_of_fit_ref 1.0977
_refine_ls_hydrogen_treatment constr
_refine_ls_matrix_type full
_refine_ls_number_parameters 249
_refine_ls_number_reflns 3634
_refine_ls_number_restraints 0
_refine_ls_R_factor_all 0.0610
_refine_ls_R_factor_gt 0.0485
_refine_ls_shift/su_max 0.0011478
_refine_ls_shift/su_mean 0.0000387
_refine_ls_structure_factor_coef F
_refine_ls_weighting_details
;
Method, part 1, Chebychev polynomial, (Watkin, 1994, Prince, 1982)
[weight] = 1.0/[A~0~*T~0~(x)+A~1~*T~1~(x) ... +A~n-1~]*T~n-1~(x)]
where A~i~ are the Chebychev coefficients listed below and x= Fcalc/Fmax
Method = Robust Weighting (Prince, 1982)
W = [weight] * [1-(deltaF/6*sigmaF)^2^]^2^
A~i~ are:
4.56 -0.125 3.02
;
_refine_ls_weighting_scheme calc
_refine_ls_wR_factor_all 0.0526
_refine_ls_wR_factor_gt 0.0505
_refine_ls_wR_factor_ref 0.0503
_reflns_limit_h_max 14
_reflns_limit_h_min -14
_reflns_limit_k_max 32
_reflns_limit_k_min 0
_reflns_limit_l_max 18
_reflns_limit_l_min 0
_reflns_number_gt 3915
_reflns_number_total 4744
_reflns_threshold_expression I>2.0\s(I)
_oxford_diffrn_Wilson_B_factor 0.00
_oxford_diffrn_Wilson_scale 0.00
_oxford_refine_ls_r_factor_ref 0.0449
_oxford_refine_ls_scale 1.280(2)
_oxford_reflns_number_all 4733
_oxford_reflns_threshold_expression_ref I>3.0\s(I)
_oxford_structure_analysis_title 'ju536 in C 2/c'
_cod_data_source_file c3ce41765d.txt
_cod_data_source_block 2
_cod_depositor_comments
;
The following automatic conversions were performed:

'_symmetry_cell_setting' value 'Monoclinic' changed to 'monoclinic'
according to
/usr/data/users/saulius/automatic-downloads/current/RSC/lib/dictionaries/cif_core.dic
dictionary named 'cif_core.dic' version 2.4.2 from
2011-04-26.

'_atom_sites_solution_primary' value 'Direct' changed to
'direct' according to
/usr/data/users/saulius/automatic-downloads/current/RSC/lib/dictionaries/cif_core.dic
dictionary named 'cif_core.dic' version 2.4.2 from 2011-04-26.

Automatic conversion script
Id: cif_fix_values 2281 2013-09-26 08:29:07Z andrius 
;
_cod_original_cell_volume 3775.78(17)
_cod_original_sg_symbol_H-M 'C 1 2/c 1 '
_cod_original_formula_sum 'C34 H32 Co1 N14 O4 S2'
_cod_database_code 7213631

loop_
_symmetry_equiv_pos_as_xyz
x,y,z
-x,-y,-z
x+1/2,y+1/2,z
-x+1/2,-y+1/2,-z
-x,y,-z+1/2
x,-y,z+1/2
-x+1/2,y+1/2,-z+1/2
x+1/2,-y+1/2,z+1/2

loop_
_atom_site_label
_atom_site_type_symbol
_atom_site_fract_x
_atom_site_fract_y
_atom_site_fract_z
_atom_site_U_iso_or_equiv
_atom_site_occupancy
_atom_site_adp_type
_atom_site_refinement_flags_posn
_atom_site_refinement_flags_adp
N1 N 0.42089(17) 0.59094(7) 0.34057(12) 0.0334 1.0000 Uani . .
C2 C 0.43152(18) 0.57992(8) 0.44069(14) 0.0288 1.0000 Uani . .
C3 C 0.5048(2) 0.60207(8) 0.52053(14) 0.0339 1.0000 Uani . .
C4 C 0.4937(2) 0.58067(9) 0.61170(15) 0.0393 1.0000 Uani . .
C5 C 0.4140(2) 0.53849(9) 0.62555(15) 0.0404 1.0000 Uani . .
C6 C 0.3418(2) 0.51609(9) 0.54918(16) 0.0360 1.0000 Uani . .
C7 C 0.35317(18) 0.53841(8) 0.45639(14) 0.0294 1.0000 Uani . .
N8 N 0.30101(16) 0.52750(7) 0.36416(12) 0.0335 1.0000 Uani . .
N9 N 0.34084(17) 0.55850(7) 0.29548(13) 0.0361 1.0000 Uani . .
O10 O 0.21633(14) 0.48943(6) 0.33640(12) 0.0397 1.0000 Uani . .
C11 C 0.0930(2) 0.50814(11) 0.3517(2) 0.0507 1.0000 Uani . .
C12 C 0.0056(2) 0.46696(11) 0.30598(19) 0.0495 1.0000 Uani . .
N21 N 0.41644(18) 0.71376(7) 0.33079(13) 0.0381 1.0000 Uani . .
C22 C 0.3691(2) 0.76151(9) 0.29835(17) 0.0373 1.0000 Uani . .
C23 C 0.3408(2) 0.78178(10) 0.2028(2) 0.0473 1.0000 Uani . .
C24 C 0.2987(3) 0.83265(12) 0.1961(3) 0.0599 1.0000 Uani . .
C25 C 0.2820(3) 0.86270(12) 0.2796(3) 0.0657 1.0000 Uani . .
C26 C 0.3062(3) 0.84387(11) 0.3730(3) 0.0614 1.0000 Uani . .
C27 C 0.3516(2) 0.79211(9) 0.37980(19) 0.0434 1.0000 Uani . .
N28 N 0.3901(2) 0.76010(8) 0.45608(15) 0.0469 1.0000 Uani . .
N29 N 0.4268(2) 0.71310(8) 0.42742(14) 0.0433 1.0000 Uani . .
O30 O 0.3764(2) 0.76911(9) 0.55268(15) 0.0705 1.0000 Uani . .
C31 C 0.4886(5) 0.76755(17) 0.6112(2) 0.0874 1.0000 Uani . .
C32 C 0.4517(5) 0.7769(3) 0.7139(3) 0.1250 1.0000 Uani . .
N41 N 0.34075(18) 0.64920(8) 0.15341(14) 0.0408 1.0000 Uani . .
C42 C 0.2520(2) 0.63080(9) 0.11528(16) 0.0390 1.0000 Uani . .
S43 S 0.12833(7) 0.60425(4) 0.05982(7) 0.0736 1.0000 Uani . .
Co1 Co 0.5000 0.651174(16) 0.2500 0.0304 1.0000 Uani S T
H31 H 0.5605 0.6306 0.5111 0.0415 1.0000 Uiso R .
H41 H 0.5435 0.5949 0.6687 0.0473 1.0000 Uiso R .
H51 H 0.4114 0.5249 0.6916 0.0495 1.0000 Uiso R .
H61 H 0.2870 0.4868 0.5576 0.0444 1.0000 Uiso R .
H112 H 0.0776 0.5429 0.3180 0.0634 1.0000 Uiso R .
H111 H 0.0860 0.5126 0.4225 0.0634 1.0000 Uiso R .
H121 H -0.0763 0.4734 0.3286 0.0623 1.0000 Uiso R .
H122 H 0.0353 0.4317 0.3307 0.0626 1.0000 Uiso R .
H231 H 0.3503 0.7607 0.1440 0.0593 1.0000 Uiso R .
H241 H 0.2800 0.8484 0.1311 0.0719 1.0000 Uiso R .
H251 H 0.2524 0.8978 0.2709 0.0806 1.0000 Uiso R .
H261 H 0.2949 0.8639 0.4323 0.0757 1.0000 Uiso R .
H312 H 0.5483 0.7944 0.5915 0.1105 1.0000 Uiso R .
H311 H 0.5319 0.7330 0.6079 0.1103 1.0000 Uiso R .
H321 H 0.4065 0.8101 0.7163 0.1619 1.0000 Uiso R .
H322 H 0.3927 0.7499 0.7297 0.1619 1.0000 Uiso R .

loop_
_atom_site_aniso_label
_atom_site_aniso_U_11
_atom_site_aniso_U_22
_atom_site_aniso_U_33
_atom_site_aniso_U_23
_atom_site_aniso_U_13
_atom_site_aniso_U_12
N1 0.0389(9) 0.0362(9) 0.0244(8) -0.0014(7) -0.0003(7) -0.0026(7)
C2 0.0324(10) 0.0290(9) 0.0249(9) -0.0003(7) 0.0020(7) 0.0014(7)
C3 0.0382(11) 0.0346(10) 0.0285(9) -0.0018(8) 0.0007(8) -0.0020(8)
C4 0.0457(12) 0.0451(12) 0.0258(9) -0.0018(8) -0.0028(8) -0.0009(10)
C5 0.0500(13) 0.0438(12) 0.0271(9) 0.0073(9) 0.0033(9) 0.0020(10)
C6 0.0371(11) 0.0356(11) 0.0356(10) 0.0058(8) 0.0048(8) -0.0008(8)
C7 0.0290(9) 0.0311(9) 0.0275(9) -0.0021(7) 0.0002(7) 0.0023(8)
N8 0.0348(9) 0.0339(9) 0.0310(8) -0.0025(7) -0.0014(7) -0.0051(7)
N9 0.0406(10) 0.0386(9) 0.0281(8) -0.0017(7) -0.0013(7) -0.0034(7)
O10 0.0322(8) 0.0377(8) 0.0475(9) -0.0070(7) -0.0040(6) -0.0051(6)
C11 0.0351(12) 0.0610(16) 0.0549(14) -0.0133(12) -0.0009(11) -0.0005(11)
C12 0.0347(12) 0.0582(15) 0.0534(14) 0.0055(12) -0.0065(10) -0.0065(11)
N21 0.0453(10) 0.0355(9) 0.0337(9) 0.0003(7) 0.0057(8) 0.0036(8)
C22 0.0336(10) 0.0355(11) 0.0436(12) 0.0023(9) 0.0069(9) -0.0002(8)
C23 0.0386(12) 0.0525(14) 0.0503(13) 0.0102(11) 0.0021(10) 0.0042(10)
C24 0.0457(14) 0.0580(16) 0.0756(19) 0.0240(15) 0.0047(13) 0.0090(12)
C25 0.0546(17) 0.0429(14) 0.101(3) 0.0165(15) 0.0151(16) 0.0104(12)
C26 0.0571(16) 0.0429(14) 0.087(2) -0.0099(14) 0.0235(15) 0.0046(12)
C27 0.0413(12) 0.0387(12) 0.0522(14) -0.0021(10) 0.0151(10) -0.0010(9)
N28 0.0593(13) 0.0452(11) 0.0384(10) -0.0088(8) 0.0166(9) -0.0016(10)
N29 0.0569(12) 0.0410(10) 0.0330(9) -0.0009(8) 0.0098(8) 0.0006(9)
O30 0.0930(16) 0.0819(15) 0.0416(10) -0.0193(10) 0.0319(11) -0.0107(13)
C31 0.132(4) 0.093(3) 0.0370(15) -0.0075(16) 0.0064(19) -0.017(2)
C32 0.136(4) 0.194(6) 0.0433(19) -0.016(3) 0.004(2) 0.006(4)
N41 0.0409(10) 0.0465(11) 0.0340(9) 0.0022(8) -0.0013(8) 0.0013(9)
C42 0.0399(12) 0.0429(12) 0.0342(10) 0.0018(9) 0.0029(9) 0.0083(9)
S43 0.0476(4) 0.0782(6) 0.0902(6) -0.0162(5) -0.0166(4) -0.0047(4)
Co1 0.0357(2) 0.0318(2) 0.02339(18) 0.0000 0.00094(14) 0.0000

loop_
_atom_type_symbol
_atom_type_scat_dispersion_real
_atom_type_scat_dispersion_imag
_atom_type_scat_Cromer_Mann_a1
_atom_type_scat_Cromer_Mann_b1
_atom_type_scat_Cromer_Mann_a2
_atom_type_scat_Cromer_Mann_b2
_atom_type_scat_Cromer_Mann_a3
_atom_type_scat_Cromer_Mann_b3
_atom_type_scat_Cromer_Mann_a4
_atom_type_scat_Cromer_Mann_b4
_atom_type_scat_Cromer_Mann_c
_atom_type_scat_source
C 0.0033 0.0016 2.3100 20.8439 1.0200 10.2075 1.5886 0.5687 0.8650 51.6512 0.2156 'International Tables Vol C 4.2.6.8 and 6.1.1.4'
H 0.0000 0.0000 0.4930 10.5109 0.3229 26.1257 0.1402 3.1424 0.0408 57.7998 0.0030 'International Tables Vol C 4.2.6.8 and 6.1.1.4'
N 0.0061 0.0033 12.2126 0.0057 3.1322 9.8933 2.0125 28.9975 1.1663 0.5826 -11.5290 'International Tables Vol C 4.2.6.8 and 6.1.1.4'
O 0.0106 0.0060 3.0485 13.2771 2.2868 5.7011 1.5463 0.3239 0.8670 32.9089 0.2508 'International Tables Vol C 4.2.6.8 and 6.1.1.4'
S 0.1246 0.1234 6.9053 1.4679 5.2034 22.2151 1.4379 0.2536 1.5863 56.1720 0.8669 'International Tables Vol C 4.2.6.8 and 6.1.1.4'
Co 0.3494 0.9721 12.2841 4.2791 7.3409 0.2784 4.0034 13.5359 2.3488 71.1692 1.0118 'International Tables Vol C 4.2.6.8 and 6.1.1.4'

loop_
_geom_angle_atom_site_label_1
_geom_angle_site_symmetry_1
_geom_angle_atom_site_label_2
_geom_angle_atom_site_label_3
_geom_angle_site_symmetry_3
_geom_angle
_geom_angle_publ_flag
C2 . N1 N9 . 108.70(16) yes
C2 . N1 Co1 . 133.98(13) yes
N9 . N1 Co1 . 117.23(13) yes
N1 . C2 C3 . 131.84(19) yes
N1 . C2 C7 . 108.22(16) yes
C3 . C2 C7 . 119.93(18) yes
C2 . C3 C4 . 116.6(2) yes
C2 . C3 H31 . 121.3 no
C4 . C3 H31 . 122.2 no
C3 . C4 C5 . 122.4(2) yes
C3 . C4 H41 . 118.8 no
C5 . C4 H41 . 118.8 no
C4 . C5 C6 . 122.3(2) yes
C4 . C5 H51 . 118.2 no
C6 . C5 H51 . 119.5 no
C5 . C6 C7 . 114.9(2) yes
C5 . C6 H61 . 123.2 no
C7 . C6 H61 . 121.9 no
C6 . C7 C2 . 123.90(18) yes
C6 . C7 N8 . 133.3(2) yes
C2 . C7 N8 . 102.81(17) yes
C7 . N8 N9 . 113.18(17) yes
C7 . N8 O10 . 127.76(17) yes
N9 . N8 O10 . 119.06(16) yes
N8 . N9 N1 . 107.09(16) yes
N8 . O10 C11 . 109.79(17) yes
O10 . C11 C12 . 105.7(2) yes
O10 . C11 H112 . 109.7 no
C12 . C11 H112 . 110.6 no
O10 . C11 H111 . 109.9 no
C12 . C11 H111 . 112.1 no
H112 . C11 H111 . 108.8 no
C12 5_555 C12 C11 . 113.5(2) yes
C12 5_555 C12 H121 . 109.1 no
C11 . C12 H121 . 108.2 no
C12 5_555 C12 H122 . 109.2 no
C11 . C12 H122 . 108.2 no
H121 . C12 H122 . 108.5 no
C22 . N21 N29 . 109.04(18) yes
C22 . N21 Co1 . 130.07(15) yes
N29 . N21 Co1 . 119.86(15) yes
N21 . C22 C23 . 131.5(2) yes
N21 . C22 C27 . 108.5(2) yes
C23 . C22 C27 . 120.1(2) yes
C22 . C23 C24 . 116.6(3) yes
C22 . C23 H231 . 121.7 no
C24 . C23 H231 . 121.7 no
C23 . C24 C25 . 122.1(3) yes
C23 . C24 H241 . 119.0 no
C25 . C24 H241 . 118.9 no
C24 . C25 C26 . 122.7(3) yes
C24 . C25 H251 . 118.8 no
C26 . C25 H251 . 118.6 no
C25 . C26 C27 . 115.2(3) yes
C25 . C26 H261 . 124.2 no
C27 . C26 H261 . 120.6 no
C26 . C27 C22 . 123.4(3) yes
C26 . C27 N28 . 133.9(3) yes
C22 . C27 N28 . 102.7(2) yes
C27 . N28 N29 . 113.23(19) yes
C27 . N28 O30 . 125.9(2) yes
N29 . N28 O30 . 120.1(2) yes
N28 . N29 N21 . 106.54(19) yes
N28 . O30 C31 . 111.9(2) yes
O30 . C31 C32 . 102.9(4) yes
O30 . C31 H312 . 112.8 no
C32 . C31 H312 . 112.5 no
O30 . C31 H311 . 113.1 no
C32 . C31 H311 . 110.5 no
H312 . C31 H311 . 105.3 no
C31 . C32 C32 5_656 114.0(6) yes
C31 . C32 H321 . 110.4 no
C32 5_656 C32 H321 . 109.3 no
C31 . C32 H322 . 109.7 no
C32 5_656 C32 H322 . 108.6 no
H321 . C32 H322 . 104.5 no
C42 . N41 Co1 . 155.55(19) yes
N41 . C42 S43 . 178.9(2) yes
N21 . Co1 N21 5_655 86.56(10) yes
N21 . Co1 N1 5_655 176.10(7) yes
N21 5_655 Co1 N1 5_655 90.99(7) yes
N21 . Co1 N1 . 90.99(7) yes
N21 5_655 Co1 N1 . 176.10(7) yes
N1 5_655 Co1 N1 . 91.62(9) yes
N21 . Co1 N41 . 88.31(8) yes
N21 5_655 Co1 N41 . 93.71(8) yes
N1 5_655 Co1 N41 . 88.82(7) yes
N1 . Co1 N41 . 89.24(7) yes
N21 . Co1 N41 5_655 93.71(8) yes
N21 5_655 Co1 N41 5_655 88.31(8) yes
N1 5_655 Co1 N41 5_655 89.24(7) yes
N1 . Co1 N41 5_655 88.82(7) yes
N41 . Co1 N41 5_655 177.22(11) yes

loop_
_geom_bond_atom_site_label_1
_geom_bond_atom_site_label_2
_geom_bond_site_symmetry_2
_geom_bond_distance
_geom_bond_publ_flag
N1 C2 . 1.387(2) yes
N1 N9 . 1.311(2) yes
N1 Co1 . 2.1990(18) yes
C2 C3 . 1.404(3) yes
C2 C7 . 1.390(3) yes
C3 C4 . 1.373(3) yes
C3 H31 . 0.964 no
C4 C5 . 1.407(3) yes
C4 H41 . 0.974 no
C5 C6 . 1.367(3) yes
C5 H51 . 0.967 no
C6 C7 . 1.403(3) yes
C6 H61 . 0.969 no
C7 N8 . 1.357(2) yes
N8 N9 . 1.330(3) yes
N8 O10 . 1.367(2) yes
O10 C11 . 1.465(3) yes
C11 C12 . 1.511(3) yes
C11 H112 . 1.003 no
C11 H111 . 0.983 no
C12 C12 5_555 1.519(5) yes
C12 H121 . 0.990 no
C12 H122 . 1.002 no
N21 C22 . 1.376(3) yes
N21 N29 . 1.311(3) yes
N21 Co1 . 2.1876(19) yes
C22 C23 . 1.406(3) yes
C22 C27 . 1.385(3) yes
C23 C24 . 1.374(4) yes
C23 H231 . 0.979 no
C24 C25 . 1.398(5) yes
C24 H241 . 0.976 no
C25 C26 . 1.361(5) yes
C25 H251 . 0.954 no
C26 C27 . 1.407(4) yes
C26 H261 . 0.974 no
C27 N28 . 1.355(3) yes
N28 N29 . 1.332(3) yes
N28 O30 . 1.359(3) yes
O30 C31 . 1.397(5) yes
C31 C32 . 1.514(5) yes
C31 H312 . 1.001 no
C31 H311 . 1.002 no
C32 C32 5_656 1.371(9) yes
C32 H321 . 0.982 no
C32 H322 . 0.980 no
N41 C42 . 1.154(3) yes
N41 Co1 . 2.0771(19) yes
C42 S43 . 1.630(2) yes
